data_7240957
loop_
_publ_author_name
'Brito-Santos, Gabriela'
'Gil-Hern\'andez, Beatriz'
'Mart\'in, Inocencio R.'
'Guerrero-Lemus, Ricardo'
'Sanchiz, Joaqu\'in'

_publ_section_title
;
 Visible and NIR emitting Yb(iii) and Er(iii) complexes sensitized by
 \b-diketonates and phenanthroline derivatives
;
_journal_issue 46
_journal_name_full 'RSC Advances'
_journal_page_first 27815
_journal_page_last 27823
_journal_paper_doi 10.1039/D0RA05539E
_journal_volume 10
_journal_year 2020
_chemical_formula_sum 'C38 H20 Er F9 N4 O6 S3'
_chemical_formula_weight 1063.02
_space_group_crystal_system orthorhombic
_space_group_IT_number 61
_space_group_name_Hall '-P 2ac 2ab'
_space_group_name_H-M_alt 'P b c a'
_atom_sites_solution_hydrogens geom
_audit_creation_method SHELXL-2016/6
_audit_update_record
;
2020-02-13 deposited with the CCDC.	2020-07-20 downloaded from the CCDC.
;
_cell_angle_alpha 90
_cell_angle_beta 90
_cell_angle_gamma 90
_cell_formula_units_Z 8
_cell_length_a 21.0780(3)
_cell_length_b 18.3155(2)
_cell_length_c 21.2034(2)
_cell_measurement_reflns_used 38338
_cell_measurement_temperature 293(2)
_cell_measurement_theta_max 28.2570
_cell_measurement_theta_min 1.7330
_cell_volume 8185.66(17)
_computing_cell_refinement
;
CrysAlisPro, Agilent Technologies,
Version 1.171.37.31 (release 14-01-2014 CrysAlis171 .NET)
(compiled Jan 14 2014,18:38:05)
;
_computing_data_collection
;
CrysAlisPro, Agilent Technologies,
Version 1.171.37.31 (release 14-01-2014 CrysAlis171 .NET)
(compiled Jan 14 2014,18:38:05)
;
_computing_data_reduction
;
CrysAlisPro, Agilent Technologies,
Version 1.171.37.31 (release 14-01-2014 CrysAlis171 .NET)
(compiled Jan 14 2014,18:38:05)
;
_computing_structure_refinement 'SHELXL-2016/6 (Sheldrick, 2016)'
_computing_structure_solution 'SHELXT 2014/4 (Sheldrick, 2014)'
_diffrn_ambient_temperature 293(2)
_diffrn_detector_area_resol_mean 8.1268
_diffrn_measured_fraction_theta_full 1.000
_diffrn_measured_fraction_theta_max 0.962
_diffrn_measurement_device_type 'SuperNova, Dualflex, EosS2'
_diffrn_measurement_method '\w scans'
_diffrn_radiation_type MoK\a
_diffrn_radiation_wavelength 0.71073
_diffrn_reflns_av_R_equivalents 0.0294
_diffrn_reflns_av_unetI/netI 0.0147
_diffrn_reflns_Laue_measured_fraction_full 1.000
_diffrn_reflns_Laue_measured_fraction_max 0.962
_diffrn_reflns_limit_h_max 27
_diffrn_reflns_limit_h_min -27
_diffrn_reflns_limit_k_max 24
_diffrn_reflns_limit_k_min -24
_diffrn_reflns_limit_l_max 28
_diffrn_reflns_limit_l_min -27
_diffrn_reflns_number 106005
_diffrn_reflns_point_group_measured_fraction_full 1.000
_diffrn_reflns_point_group_measured_fraction_max 0.962
_diffrn_reflns_theta_full 25.242
_diffrn_reflns_theta_max 28.503
_diffrn_reflns_theta_min 1.758
_diffrn_source 'fine-focus sealed X-ray tube'
_exptl_absorpt_coefficient_mu 2.295
_exptl_absorpt_correction_T_max 1.00000
_exptl_absorpt_correction_T_min 0.87069
_exptl_absorpt_correction_type multi-scan
_exptl_absorpt_process_details
;
CrysAlisPro 1.171.39.46e (Rigaku Oxford Diffraction, 2018)
Empirical absorption correction using spherical harmonics,
 implemented in SCALE3 ABSPACK scaling algorithm.
;
_exptl_crystal_colour orange
_exptl_crystal_density_diffrn 1.725
_exptl_crystal_description massive
_exptl_crystal_F_000 4168
_refine_diff_density_max 1.095
_refine_diff_density_min -0.718
_refine_diff_density_rms 0.089
_refine_ls_extinction_method none
_refine_ls_goodness_of_fit_ref 1.034
_refine_ls_hydrogen_treatment constr
_refine_ls_matrix_type full
_refine_ls_number_parameters 563
_refine_ls_number_reflns 9984
_refine_ls_number_restraints 62
_refine_ls_restrained_S_all 1.035
_refine_ls_R_factor_all 0.0593
_refine_ls_R_factor_gt 0.0404
_refine_ls_shift/su_max 0.002
_refine_ls_shift/su_mean 0.000
_refine_ls_structure_factor_coef Fsqd
_refine_ls_weighting_details 'w=1/[\s^2^(Fo^2^)+(0.0466P)^2^+23.5361P] where P=(Fo^2^+2Fc^2^)/3'
_refine_ls_weighting_scheme calc
_refine_ls_wR_factor_gt 0.1026
_refine_ls_wR_factor_ref 0.1191
_reflns_Friedel_coverage 0.000
_reflns_number_gt 7529
_reflns_number_total 9984
_reflns_threshold_expression 'I > 2\s(I)'
_cod_data_source_file d0ra05539e2.cif
_cod_data_source_block Er_pyz_tta3
_cod_depositor_comments 'Adding full bibliography for 7240955--7240957.cif.'
_cod_database_code 7240957
_shelx_shelxl_version_number 2016/6
_shelx_space_group_comment
;
The symmetry employed for this shelxl refinement is uniquely defined
by the following loop, which should always be used as a source of
symmetry information in preference to the above space-group names.
They are only intended as comments.
;

loop_
_space_group_symop_operation_xyz
'x, y, z'
'-x+1/2, -y, z+1/2'
'-x, y+1/2, -z+1/2'
'x+1/2, -y+1/2, -z'
'-x, -y, -z'
'x-1/2, y, -z-1/2'
'x, -y-1/2, z-1/2'
'-x-1/2, y-1/2, z'

loop_
_atom_site_label
_atom_site_type_symbol
_atom_site_fract_x
_atom_site_fract_y
_atom_site_fract_z
_atom_site_U_iso_or_equiv
_atom_site_adp_type
_atom_site_occupancy
_atom_site_site_symmetry_order
_atom_site_calc_flag
_atom_site_refinement_flags_posn
_atom_site_refinement_flags_adp
_atom_site_refinement_flags_occupancy
_atom_site_disorder_assembly
_atom_site_disorder_group
Er1 Er 0.37330(2) 0.57299(2) 0.73918(2) 0.04223(8) Uani 1 1 d . . . . .
S1B S 0.50913(10) 0.74312(10) 0.61329(9) 0.0918(5) Uani 1 1 d . . . . .
S1C S 0.52221(12) 0.54488(18) 0.91463(13) 0.1346(9) Uani 1 1 d . . . . .
F1B F 0.4275(5) 0.6947(4) 0.9410(2) 0.217(4) Uani 1 1 d . . . . .
F1C F 0.5161(3) 0.5594(3) 0.5655(2) 0.152(2) Uani 1 1 d . . . . .
F1D F 0.2147(3) 0.3943(4) 0.8866(2) 0.175(3) Uani 1 1 d . . . . .
O1B O 0.38041(16) 0.6521(2) 0.82379(17) 0.0636(9) Uani 1 1 d . . . . .
O1C O 0.44758(15) 0.52584(18) 0.66944(17) 0.0589(8) Uani 1 1 d . . . . .
O1D O 0.32644(15) 0.50642(19) 0.81783(15) 0.0579(8) Uani 1 1 d . . . . .
N1A N 0.26845(19) 0.6401(2) 0.75200(19) 0.0578(10) Uani 1 1 d . . . . .
C1A C 0.2415(3) 0.6497(3) 0.8083(3) 0.0719(15) Uani 1 1 d . . . . .
H1A H 0.258991 0.625882 0.842926 0.086 Uiso 1 1 calc R U . . .
C1B C 0.4029(4) 0.7376(4) 0.9014(3) 0.093(2) Uani 1 1 d . . . . .
C1C C 0.5415(3) 0.5195(4) 0.6115(4) 0.088(2) Uani 1 1 d . . . . .
C1D C 0.2625(3) 0.4374(4) 0.8842(3) 0.086(2) Uani 1 1 d . . . . .
F2B F 0.3437(3) 0.7390(4) 0.9191(3) 0.166(3) Uani 1 1 d . . . . .
F2C F 0.5382(4) 0.4556(3) 0.5891(3) 0.190(3) Uani 1 1 d . . . . .
F2D F 0.3066(2) 0.4134(4) 0.9185(2) 0.166(3) Uani 1 1 d . . . . .
O2B O 0.43232(15) 0.67191(17) 0.70630(15) 0.0551(8) Uani 1 1 d . . . . .
O2C O 0.45776(15) 0.5353(2) 0.79708(17) 0.0637(9) Uani 1 1 d . . . . .
O2D O 0.31698(15) 0.48052(18) 0.69054(16) 0.0573(8) Uani 1 1 d . . . . .
N2A N 0.32472(17) 0.6223(2) 0.63942(17) 0.0484(8) Uani 1 1 d . . . . .
C2A C 0.1884(3) 0.6935(4) 0.8178(3) 0.091(2) Uani 1 1 d . . . . .
H2A H 0.171056 0.699056 0.857838 0.109 Uiso 1 1 calc R U . . .
C2B C 0.4097(3) 0.7100(3) 0.8332(2) 0.0611(12) Uani 1 1 d . . . . .
C2C C 0.5078(2) 0.5283(3) 0.6743(3) 0.0621(13) Uani 1 1 d . . . . .
C2D C 0.2832(2) 0.4588(3) 0.8180(2) 0.0567(12) Uani 1 1 d . . . . .
F3B F 0.4250(3) 0.8017(3) 0.9125(2) 0.171(3) Uani 1 1 d . . . . .
F3C F 0.5993(2) 0.5396(5) 0.6092(3) 0.181(3) Uani 1 1 d . . . . .
F3D F 0.2411(3) 0.4947(4) 0.9160(2) 0.156(2) Uani 1 1 d . . . . .
N3A N 0.1120(3) 0.7983(3) 0.6594(4) 0.103(2) Uani 1 1 d . . . . .
C3A C 0.1627(3) 0.7280(4) 0.7675(3) 0.089(2) Uani 1 1 d . . . . .
H3A H 0.127638 0.758162 0.773087 0.107 Uiso 1 1 calc R U . . .
C3B C 0.4460(3) 0.7501(3) 0.7927(2) 0.0699(15) Uani 1 1 d . . . . .
H3B H 0.465225 0.792600 0.807230 0.084 Uiso 1 1 calc R U . . .
C3C C 0.5439(2) 0.5361(3) 0.7272(3) 0.0715(15) Uani 1 1 d . . . . .
H3C H 0.587717 0.540177 0.723134 0.086 Uiso 1 1 calc R U . . .
C3D C 0.2545(3) 0.4256(3) 0.7681(3) 0.0690(15) Uani 1 1 d . . . . .
H3D H 0.221869 0.392630 0.775975 0.083 Uiso 1 1 calc R U . . .
N4A N 0.1620(3) 0.7651(3) 0.5386(3) 0.0978(18) Uani 1 1 d . . . . .
C4A C 0.1880(2) 0.7189(3) 0.7076(3) 0.0659(13) Uani 1 1 d . . . . .
C4B C 0.4549(2) 0.7291(2) 0.7294(2) 0.0496(10) Uani 1 1 d . . . . .
C4C C 0.5164(2) 0.5383(3) 0.7883(3) 0.0614(12) Uani 1 1 d . . . . .
C4D C 0.2721(2) 0.4391(2) 0.7053(3) 0.0541(11) Uani 1 1 d . . . . .
C5A C 0.1618(3) 0.7523(3) 0.6516(3) 0.0759(16) Uani 1 1 d . . . . .
C5B C 0.4924(2) 0.7752(2) 0.6869(2) 0.0508(10) Uani 1 1 d . . . . .
C5C C 0.5570(2) 0.5429(3) 0.8440(3) 0.0696(14) Uani 1 1 d . . . . .
C5D C 0.2365(2) 0.4048(3) 0.6531(3) 0.0623(12) Uani 1 1 d D . . . .
C6A C 0.1875(3) 0.7376(3) 0.5924(3) 0.0706(15) Uani 1 1 d . . . . .
C6B C 0.51822(18) 0.8507(2) 0.7011(2) 0.0510(11) Uani 1 1 d . . . . .
H6BA H 0.513579 0.878733 0.737399 0.061 Uiso 1 1 calc R U . . .
C6C C 0.6267(2) 0.5460(3) 0.8493(3) 0.0583(12) Uani 1 1 d . . . . .
H6C H 0.656032 0.545369 0.816504 0.070 Uiso 1 1 calc R U . . .
C7A C 0.2438(2) 0.6926(3) 0.5867(2) 0.0597(12) Uani 1 1 d . . . . .
C7B C 0.5528(3) 0.8684(3) 0.6419(3) 0.0770(16) Uani 1 1 d . . . . .
H7B H 0.574270 0.912397 0.636824 0.092 Uiso 1 1 calc R U . . .
C7C C 0.6396(4) 0.5501(4) 0.9147(5) 0.108(2) Uani 1 1 d . . . . .
H7C H 0.680827 0.553041 0.929967 0.129 Uiso 1 1 calc R U . . .
C7D C 0.2014(4) 0.3778(4) 0.5504(4) 0.098(2) Uani 1 1 d . . . . .
H7D H 0.197667 0.376595 0.506731 0.118 Uiso 1 1 calc R U . A 1
C8A C 0.2732(3) 0.6784(3) 0.5294(3) 0.0726(15) Uani 1 1 d . . . . .
H8A H 0.256490 0.697400 0.492244 0.087 Uiso 1 1 calc R U . . .
C8B C 0.5516(4) 0.8176(3) 0.5961(3) 0.093(2) Uani 1 1 d . . . . .
H8B H 0.572742 0.823375 0.557872 0.112 Uiso 1 1 calc R U . . .
C8C C 0.5903(5) 0.5494(5) 0.9529(4) 0.117(3) Uani 1 1 d . . . . .
H8C H 0.593474 0.551289 0.996618 0.141 Uiso 1 1 calc R U . . .
C8D C 0.1590(4) 0.3459(4) 0.5887(4) 0.106(3) Uani 1 1 d . . . . .
H8D H 0.128193 0.314647 0.572733 0.127 Uiso 1 1 calc R U . B 1
C9A C 0.3269(3) 0.6364(3) 0.5277(2) 0.0722(15) Uani 1 1 d . . . . .
H9A H 0.346580 0.626000 0.489475 0.087 Uiso 1 1 calc R U . . .
C10A C 0.3514(3) 0.6099(3) 0.5833(2) 0.0595(12) Uani 1 1 d . . . . .
H10A H 0.388214 0.582050 0.581701 0.071 Uiso 1 1 calc R U . . .
C11A C 0.2709(2) 0.6624(2) 0.6408(2) 0.0496(10) Uani 1 1 d . . . . .
C12A C 0.2418(2) 0.6736(3) 0.7019(2) 0.0545(11) Uani 1 1 d . . . . .
C13A C 0.0897(4) 0.8254(5) 0.6058(6) 0.129(3) Uani 1 1 d . . . . .
H13A H 0.055762 0.857723 0.608241 0.155 Uiso 1 1 calc R U . . .
C14A C 0.1129(4) 0.8093(5) 0.5476(5) 0.116(3) Uani 1 1 d . . . . .
H14A H 0.093543 0.830128 0.512511 0.139 Uiso 1 1 calc R U . . .
S1D S 0.2574(8) 0.4170(9) 0.5846(7) 0.107(4) Uani 0.427(7) 1 d D . P C 1
C9D C 0.1631(12) 0.3650(14) 0.6712(14) 0.0623(12) Uani 0.427(7) 1 d D . P C 1
H9D H 0.138167 0.357436 0.706760 0.075 Uiso 0.427(7) 1 calc R U P C 1
S2D S 0.1721(2) 0.3524(3) 0.6620(3) 0.0851(14) Uani 0.573(7) 1 d D . P C 2
C6D C 0.2568(14) 0.429(2) 0.5776(11) 0.064(7) Uani 0.573(7) 1 d D . P C 2
H6DA H 0.287271 0.459811 0.559765 0.077 Uiso 0.573(7) 1 calc R U P C 2

loop_
_atom_site_aniso_label
_atom_site_aniso_U_11
_atom_site_aniso_U_22
_atom_site_aniso_U_33
_atom_site_aniso_U_23
_atom_site_aniso_U_13
_atom_site_aniso_U_12
Er1 0.03785(11) 0.04454(12) 0.04429(12) 0.00143(7) 0.00665(7) -0.00476(7)
S1B 0.1187(14) 0.0759(10) 0.0808(11) 0.0027(8) 0.0238(10) -0.0229(10)
S1C 0.0992(15) 0.190(3) 0.1150(17) -0.0331(18) -0.0260(13) 0.0075(16)
F1B 0.383(12) 0.210(7) 0.058(3) -0.034(4) -0.028(5) 0.104(8)
F1C 0.158(5) 0.201(6) 0.096(3) 0.034(4) 0.067(3) 0.051(4)
F1D 0.168(5) 0.267(7) 0.090(3) 0.052(4) 0.010(3) -0.135(5)
O1B 0.072(2) 0.063(2) 0.0554(19) -0.0070(16) 0.0173(17) -0.0189(17)
O1C 0.0484(18) 0.060(2) 0.068(2) -0.0069(16) 0.0116(15) -0.0011(15)
O1D 0.0512(18) 0.068(2) 0.0543(18) 0.0110(16) 0.0014(14) -0.0138(16)
N1A 0.050(2) 0.067(3) 0.056(2) 0.0063(19) 0.0117(17) 0.008(2)
C1A 0.066(3) 0.085(4) 0.064(3) 0.011(3) 0.019(3) 0.019(3)
C1B 0.129(6) 0.083(5) 0.067(4) -0.022(3) 0.027(4) -0.027(4)
C1C 0.077(4) 0.090(5) 0.098(5) -0.006(4) 0.041(4) 0.009(3)
C1D 0.073(4) 0.117(6) 0.067(4) 0.028(4) 0.014(3) -0.019(4)
F2B 0.174(5) 0.184(6) 0.140(4) -0.079(4) 0.090(4) -0.043(5)
F2C 0.278(8) 0.104(4) 0.189(6) -0.054(4) 0.151(6) -0.020(4)
F2D 0.102(3) 0.298(8) 0.099(3) 0.109(4) 0.010(3) 0.022(4)
O2B 0.0614(19) 0.0512(17) 0.0526(18) -0.0030(14) 0.0080(15) -0.0176(15)
O2C 0.0421(17) 0.082(2) 0.067(2) 0.0107(19) -0.0003(15) 0.0001(16)
O2D 0.0562(19) 0.0540(18) 0.062(2) -0.0020(15) 0.0058(15) -0.0133(15)
N2A 0.049(2) 0.050(2) 0.046(2) 0.0022(16) 0.0047(16) -0.0054(16)
C2A 0.074(4) 0.113(5) 0.085(4) 0.018(4) 0.034(3) 0.033(4)
C2B 0.067(3) 0.063(3) 0.053(3) -0.011(2) 0.011(2) -0.007(2)
C2C 0.045(2) 0.056(3) 0.086(4) -0.004(3) 0.020(2) 0.000(2)
C2D 0.045(2) 0.063(3) 0.061(3) 0.019(2) 0.004(2) -0.005(2)
F3B 0.259(7) 0.152(5) 0.102(3) -0.072(3) 0.078(4) -0.109(5)
F3C 0.087(3) 0.310(9) 0.146(5) -0.058(5) 0.057(3) -0.052(5)
F3D 0.196(6) 0.179(5) 0.092(3) 0.020(3) 0.068(4) 0.001(5)
N3A 0.067(3) 0.097(4) 0.145(6) 0.029(4) 0.003(3) 0.031(3)
C3A 0.065(4) 0.096(5) 0.106(5) 0.007(4) 0.017(3) 0.028(3)
C3B 0.090(4) 0.061(3) 0.058(3) -0.012(2) 0.015(3) -0.030(3)
C3C 0.042(3) 0.073(4) 0.099(5) 0.002(3) 0.006(3) -0.002(2)
C3D 0.061(3) 0.072(3) 0.074(4) 0.017(3) 0.002(3) -0.026(3)
N4A 0.094(4) 0.093(4) 0.107(4) 0.020(3) -0.039(3) 0.008(3)
C4A 0.053(3) 0.065(3) 0.080(4) 0.007(3) 0.009(3) 0.004(2)
C4B 0.045(2) 0.047(2) 0.057(3) 0.005(2) 0.0004(19) -0.0033(18)
C4C 0.047(3) 0.054(3) 0.084(4) 0.005(3) -0.004(2) -0.003(2)
C4D 0.047(2) 0.044(2) 0.071(3) 0.006(2) 0.000(2) -0.0057(19)
C5A 0.056(3) 0.072(4) 0.100(5) 0.012(3) -0.006(3) 0.008(3)
C5B 0.047(2) 0.047(2) 0.058(3) 0.004(2) 0.0028(19) -0.0030(18)
C5C 0.054(3) 0.061(3) 0.095(4) -0.001(3) -0.014(3) -0.001(2)
C5D 0.056(3) 0.052(3) 0.079(4) -0.003(2) -0.004(2) -0.009(2)
C6A 0.065(3) 0.061(3) 0.086(4) 0.013(3) -0.020(3) -0.003(3)
C6B 0.0338(19) 0.051(2) 0.068(3) 0.026(2) 0.0004(18) -0.0109(17)
C6C 0.035(2) 0.046(2) 0.094(4) 0.006(2) -0.022(2) -0.0046(18)
C7A 0.065(3) 0.052(3) 0.063(3) 0.006(2) -0.010(2) -0.005(2)
C7B 0.084(4) 0.058(3) 0.089(4) 0.012(3) 0.015(3) -0.017(3)
C7C 0.091(4) 0.078(4) 0.153(6) 0.004(5) -0.054(4) -0.010(4)
C7D 0.113(6) 0.083(5) 0.098(5) -0.023(4) -0.026(5) -0.005(4)
C8A 0.094(4) 0.072(4) 0.052(3) 0.011(3) -0.017(3) -0.006(3)
C8B 0.121(6) 0.070(4) 0.089(4) 0.007(3) 0.037(4) -0.021(4)
C8C 0.136(6) 0.110(6) 0.106(5) -0.023(5) -0.050(4) -0.003(6)
C8D 0.105(6) 0.077(5) 0.136(7) -0.022(5) -0.036(5) -0.018(4)
C9A 0.091(4) 0.080(4) 0.046(3) -0.002(3) 0.000(3) -0.009(3)
C10A 0.065(3) 0.065(3) 0.049(3) 0.002(2) 0.002(2) 0.001(2)
C11A 0.050(2) 0.047(2) 0.052(2) 0.0058(19) -0.0017(19) -0.0073(19)
C12A 0.045(2) 0.051(3) 0.068(3) 0.005(2) 0.006(2) -0.004(2)
C13A 0.080(5) 0.128(7) 0.180(10) 0.044(7) -0.009(6) 0.037(5)
C14A 0.094(6) 0.121(7) 0.133(8) 0.035(6) -0.040(5) 0.016(5)
S1D 0.120(7) 0.080(6) 0.122(9) -0.028(5) -0.034(6) 0.017(4)
C9D 0.056(3) 0.052(3) 0.079(4) -0.003(2) -0.004(2) -0.009(2)
S2D 0.072(2) 0.064(2) 0.119(4) -0.0184(19) -0.010(2) -0.0128(18)
C6D 0.075(12) 0.069(14) 0.047(7) -0.003(7) -0.018(7) -0.023(11)

loop_
_atom_type_symbol
_atom_type_description
_atom_type_scat_dispersion_real
_atom_type_scat_dispersion_imag
_atom_type_scat_source
C C 0.0033 0.0016 'International Tables Vol C Tables 4.2.6.8 and 6.1.1.4'
H H 0.0000 0.0000 'International Tables Vol C Tables 4.2.6.8 and 6.1.1.4'
Er Er -0.2586 4.9576 'International Tables Vol C Tables 4.2.6.8 and 6.1.1.4'
F F 0.0171 0.0103 'International Tables Vol C Tables 4.2.6.8 and 6.1.1.4'
N N 0.0061 0.0033 'International Tables Vol C Tables 4.2.6.8 and 6.1.1.4'
O O 0.0106 0.0060 'International Tables Vol C Tables 4.2.6.8 and 6.1.1.4'
S S 0.1246 0.1234 'International Tables Vol C Tables 4.2.6.8 and 6.1.1.4'

loop_
_geom_angle_atom_site_label_1
_geom_angle_atom_site_label_2
_geom_angle_atom_site_label_3
_geom_angle
_geom_angle_site_symmetry_1
_geom_angle_site_symmetry_3
_geom_angle_publ_flag
O2C Er1 O1D 77.43(11) . . ?
O2C Er1 O2B 88.83(13) . . ?
O1D Er1 O2B 150.62(12) . . ?
O2C Er1 O1B 73.74(14) . . ?
O1D Er1 O1B 78.25(12) . . ?
O2B Er1 O1B 72.97(11) . . ?
O2C Er1 O2D 114.90(13) . . ?
O1D Er1 O2D 73.33(12) . . ?
O2B Er1 O2D 135.89(11) . . ?
O1B Er1 O2D 147.06(11) . . ?
O2C Er1 O1C 72.67(13) . . ?
O1D Er1 O1C 123.84(12) . . ?
O2B Er1 O1C 74.67(11) . . ?
O1B Er1 O1C 133.18(12) . . ?
O2D Er1 O1C 77.85(11) . . ?
O2C Er1 N2A 151.94(12) . . ?
O1D Er1 N2A 128.86(12) . . ?
O2B Er1 N2A 71.55(12) . . ?
O1B Er1 N2A 117.00(13) . . ?
O2D Er1 N2A 71.28(12) . . ?
O1C Er1 N2A 82.67(12) . . ?
O2C Er1 N1A 140.42(13) . . ?
O1D Er1 N1A 78.73(13) . . ?
O2B Er1 N1A 96.99(13) . . ?
O1B Er1 N1A 70.77(14) . . ?
O2D Er1 N1A 87.44(13) . . ?
O1C Er1 N1A 146.55(13) . . ?
N2A Er1 N1A 64.09(12) . . ?
C8B S1B C5B 91.7(3) . . ?
C8C S1C C5C 93.5(4) . . ?
C2B O1B Er1 133.8(3) . . ?
C2C O1C Er1 127.4(3) . . ?
C2D O1D Er1 133.0(3) . . ?
C1A N1A C12A 117.9(4) . . ?
C1A N1A Er1 122.0(3) . . ?
C12A N1A Er1 119.8(3) . . ?
N1A C1A C2A 123.2(6) . . ?
N1A C1A H1A 118.4 . . ?
C2A C1A H1A 118.4 . . ?
F1B C1B F3B 107.4(8) . . ?
F1B C1B F2B 102.4(7) . . ?
F3B C1B F2B 106.0(7) . . ?
F1B C1B C2B 112.5(6) . . ?
F3B C1B C2B 116.0(6) . . ?
F2B C1B C2B 111.5(7) . . ?
F2C C1C F3C 107.8(7) . . ?
F2C C1C F1C 102.2(8) . . ?
F3C C1C F1C 101.4(7) . . ?
F2C C1C C2C 113.7(6) . . ?
F3C C1C C2C 116.7(7) . . ?
F1C C1C C2C 113.4(5) . . ?
F2D C1D F1D 110.0(7) . . ?
F2D C1D F3D 103.5(7) . . ?
F1D C1D F3D 101.5(7) . . ?
F2D C1D C2D 114.3(5) . . ?
F1D C1D C2D 114.9(6) . . ?
F3D C1D C2D 111.3(6) . . ?
C4B O2B Er1 138.2(3) . . ?
C4C O2C Er1 132.9(4) . . ?
C4D O2D Er1 136.1(3) . . ?
C10A N2A C11A 117.7(4) . . ?
C10A N2A Er1 121.1(3) . . ?
C11A N2A Er1 121.2(3) . . ?
C3A C2A C1A 118.5(6) . . ?
C3A C2A H2A 120.7 . . ?
C1A C2A H2A 120.7 . . ?
O1B C2B C3B 129.5(5) . . ?
O1B C2B C1B 112.6(5) . . ?
C3B C2B C1B 117.8(5) . . ?
O1C C2C C3C 128.8(5) . . ?
O1C C2C C1C 113.0(5) . . ?
C3C C2C C1C 118.1(5) . . ?
O1D C2D C3D 128.8(5) . . ?
O1D C2D C1D 112.9(5) . . ?
C3D C2D C1D 118.3(5) . . ?
C13A N3A C5A 113.7(7) . . ?
C2A C3A C4A 120.8(6) . . ?
C2A C3A H3A 119.6 . . ?
C4A C3A H3A 119.6 . . ?
C2B C3B C4B 121.8(5) . . ?
C2B C3B H3B 119.1 . . ?
C4B C3B H3B 119.1 . . ?
C2C C3C C4C 121.7(5) . . ?
C2C C3C H3C 119.1 . . ?
C4C C3C H3C 119.1 . . ?
C2D C3D C4D 122.8(5) . . ?
C2D C3D H3D 118.6 . . ?
C4D C3D H3D 118.6 . . ?
C14A N4A C6A 114.5(7) . . ?
C3A C4A C12A 117.3(5) . . ?
C3A C4A C5A 123.7(5) . . ?
C12A C4A C5A 119.0(5) . . ?
O2B C4B C3B 123.5(4) . . ?
O2B C4B C5B 116.5(4) . . ?
C3B C4B C5B 120.1(4) . . ?
O2C C4C C3C 122.5(5) . . ?
O2C C4C C5C 117.5(5) . . ?
C3C C4C C5C 120.0(5) . . ?
O2D C4D C3D 122.9(5) . . ?
O2D C4D C5D 116.9(5) . . ?
C3D C4D C5D 120.2(4) . . ?
N3A C5A C6A 122.1(6) . . ?
N3A C5A C4A 117.2(6) . . ?
C6A C5A C4A 120.7(5) . . ?
C4B C5B C6B 126.6(4) . . ?
C4B C5B S1B 118.5(3) . . ?
C6B C5B S1B 115.0(3) . . ?
C4C C5C C6C 130.3(6) . . ?
C4C C5C S1C 118.0(4) . . ?
C6C C5C S1C 111.7(5) . . ?
C4D C5D S1D 120.2(6) . . ?
C4D C5D S2D 124.8(5) . . ?
C4D C5D C6D 117.5(9) . . ?
S2D C5D C6D 117.2(8) . . ?
C4D C5D C9D 117.4(11) . . ?
S1D C5D C9D 121.4(11) . . ?
N4A C6A C5A 122.1(6) . . ?
N4A C6A C7A 117.8(6) . . ?
C5A C6A C7A 120.2(5) . . ?
C7B C6B C5B 101.9(4) . . ?
C7B C6B H6BA 129.0 . . ?
C5B C6B H6BA 129.0 . . ?
C7C C6C C5C 105.5(6) . . ?
C7C C6C H6C 127.3 . . ?
C5C C6C H6C 127.3 . . ?
C8A C7A C11A 117.6(5) . . ?
C8A C7A C6A 122.9(5) . . ?
C11A C7A C6A 119.5(5) . . ?
C8B C7B C6B 116.7(5) . . ?
C8B C7B H7B 121.6 . . ?
C6B C7B H7B 121.6 . . ?
C8C C7C C6C 116.8(7) . . ?
C8C C7C H7C 121.6 . . ?
C6C C7C H7C 121.6 . . ?
C8D C7D S1D 115.0(8) . . ?
C8D C7D C6D 121.5(10) . . ?
C8D C7D H7D 122.5 . . ?
S1D C7D H7D 122.5 . . ?
C9A C8A C7A 119.8(5) . . ?
C9A C8A H8A 120.1 . . ?
C7A C8A H8A 120.1 . . ?
C7B C8B S1B 114.6(5) . . ?
C7B C8B H8B 122.7 . . ?
S1B C8B H8B 122.7 . . ?
C7C C8C S1C 112.5(7) . . ?
C7C C8C H8C 123.7 . . ?
S1C C8C H8C 123.7 . . ?
C7D C8D S2D 116.5(6) . . ?
C7D C8D C9D 118.4(10) . . ?
C7D C8D H8D 120.8 . . ?
C9D C8D H8D 120.8 . . ?
C8A C9A C10A 119.1(5) . . ?
C8A C9A H9A 120.5 . . ?
C10A C9A H9A 120.5 . . ?
N2A C10A C9A 123.1(5) . . ?
N2A C10A H10A 118.4 . . ?
C9A C10A H10A 118.4 . . ?
N2A C11A C7A 122.7(4) . . ?
N2A C11A C12A 116.9(4) . . ?
C7A C11A C12A 120.4(5) . . ?
N1A C12A C4A 122.3(5) . . ?
N1A C12A C11A 117.6(4) . . ?
C4A C12A C11A 120.1(5) . . ?
N3A C13A C14A 124.7(8) . . ?
N3A C13A H13A 117.7 . . ?
C14A C13A H13A 117.7 . . ?
N4A C14A C13A 122.8(8) . . ?
N4A C14A H14A 118.6 . . ?
C13A C14A H14A 118.6 . . ?
C5D S1D C7D 98.9(8) . . ?
C5D C9D C8D 84.8(12) . . ?
C5D C9D H9D 137.6 . . ?
C8D C9D H9D 137.6 . . ?
C8D S2D C5D 94.3(5) . . ?
C7D C6D C5D 89.9(11) . . ?
C7D C6D H6DA 135.0 . . ?
C5D C6D H6DA 135.0 . . ?

loop_
_geom_bond_atom_site_label_1
_geom_bond_atom_site_label_2
_geom_bond_distance
_geom_bond_site_symmetry_2
_geom_bond_publ_flag
Er1 O2C 2.270(3) . ?
Er1 O1D 2.290(3) . ?
Er1 O2B 2.306(3) . ?
Er1 O1B 2.311(3) . ?
Er1 O2D 2.311(3) . ?
Er1 O1C 2.320(3) . ?
Er1 N2A 2.518(4) . ?
Er1 N1A 2.543(4) . ?
S1B C8B 1.672(6) . ?
S1B C5B 1.704(5) . ?
S1C C8C 1.650(8) . ?
S1C C5C 1.668(7) . ?
F1B C1B 1.262(10) . ?
F1C C1C 1.332(9) . ?
F1D C1D 1.280(8) . ?
O1B C2B 1.244(6) . ?
O1C C2C 1.274(6) . ?
O1D C2D 1.262(5) . ?
N1A C1A 1.334(6) . ?
N1A C12A 1.350(6) . ?
C1A C2A 1.391(7) . ?
C1A H1A 0.9300 . ?
C1B F3B 1.285(8) . ?
C1B F2B 1.304(10) . ?
C1B C2B 1.539(8) . ?
C1C F2C 1.265(8) . ?
C1C F3C 1.275(8) . ?
C1C C2C 1.518(8) . ?
C1D F2D 1.261(8) . ?
C1D F3D 1.327(9) . ?
C1D C2D 1.520(7) . ?
O2B C4B 1.251(5) . ?
O2C C4C 1.252(6) . ?
O2D C4D 1.254(5) . ?
N2A C10A 1.336(6) . ?
N2A C11A 1.351(6) . ?
C2A C3A 1.354(9) . ?
C2A H2A 0.9300 . ?
C2B C3B 1.365(7) . ?
C2C C3C 1.363(8) . ?
C2D C3D 1.362(7) . ?
N3A C13A 1.326(11) . ?
N3A C5A 1.355(8) . ?
C3A C4A 1.386(8) . ?
C3A H3A 0.9300 . ?
C3B C4B 1.408(7) . ?
C3B H3B 0.9300 . ?
C3C C4C 1.420(8) . ?
C3C H3C 0.9300 . ?
C3D C4D 1.404(7) . ?
C3D H3D 0.9300 . ?
N4A C14A 1.327(10) . ?
N4A C6A 1.357(7) . ?
C4A C12A 1.411(7) . ?
C4A C5A 1.446(8) . ?
C4B C5B 1.467(6) . ?
C4C C5C 1.461(8) . ?
C4D C5D 1.477(7) . ?
C5A C6A 1.394(9) . ?
C5B C6B 1.517(6) . ?
C5C C6C 1.474(6) . ?
C5D S1D 1.533(15) . ?
C5D S2D 1.673(7) . ?
C5D C6D 1.72(2) . ?
C5D C9D 1.75(2) . ?
C6A C7A 1.451(8) . ?
C6B C7B 1.487(7) . ?
C6B H6BA 0.9300 . ?
C6C C7C 1.415(11) . ?
C6C H6C 0.9300 . ?
C7A C8A 1.390(8) . ?
C7A C11A 1.395(7) . ?
C7B C8B 1.347(9) . ?
C7B H7B 0.9300 . ?
C7C C8C 1.318(12) . ?
C7C H7C 0.9300 . ?
C7D C8D 1.341(11) . ?
C7D S1D 1.562(16) . ?
C7D C6D 1.61(2) . ?
C7D H7D 0.9300 . ?
C8A C9A 1.368(8) . ?
C8A H8A 0.9300 . ?
C8B H8B 0.9300 . ?
C8C H8C 0.9300 . ?
C8D S2D 1.582(11) . ?
C8D C9D 1.78(3) . ?
C8D H8D 0.9300 . ?
C9A C10A 1.375(7) . ?
C9A H9A 0.9300 . ?
C10A H10A 0.9300 . ?
C11A C12A 1.447(7) . ?
C13A C14A 1.361(13) . ?
C13A H13A 0.9300 . ?
C14A H14A 0.9300 . ?
C9D H9D 0.9300 . ?
C6D H6DA 0.9300 . ?

loop_
_geom_hbond_atom_site_label_D
_geom_hbond_atom_site_label_H
_geom_hbond_atom_site_label_A
_geom_hbond_distance_DH
_geom_hbond_distance_HA
_geom_hbond_distance_DA
_geom_hbond_angle_DHA
_geom_hbond_site_symmetry_A
C7C H7C S1D 0.93 2.98 3.48(2) 114.9 6_657
C9A H9A F1D 0.93 2.56 3.168(7) 123.1 2_564
